data_2214981
loop_
_publ_author_name
'Yusof, M. Sukeri M.'
'Saadum, Zati Iwani M.'
'Yamin, Bohari M.'

_publ_section_title
;
 <i>N</i>-Butanoyl-<i>N</i>'-(4-nitrophenyl)thiourea
;
_journal_coeditor_code BI2219
_journal_issue 9
_journal_name_full 'Acta Crystallographica Section E'
_journal_page_first o3781
_journal_page_last o3781
_journal_paper_doi 10.1107/S1600536807038433
_journal_volume 63
_journal_year 2007
_chemical_formula_iupac 'C11 H13 N3 O3 S'
_chemical_formula_moiety 'C11 H13 N3 O3 S'
_chemical_formula_sum 'C11 H13 N3 O3 S'
_chemical_formula_weight 267.30
_chemical_name_systematic
;
<i>N</i>-Butanoyl-<i>N</i>'-(4-nitrophenyl)thiourea
;
_space_group_IT_number 14
_symmetry_cell_setting monoclinic
_symmetry_space_group_name_Hall '-P 2ybc'
_symmetry_space_group_name_H-M 'P 1 21/c 1'
_atom_sites_solution_hydrogens geom
_atom_sites_solution_primary direct
_atom_sites_solution_secondary difmap
_cell_angle_alpha 90.00
_cell_angle_beta 100.727(6)
_cell_angle_gamma 90.00
_cell_formula_units_Z 4
_cell_length_a 4.9002(12)
_cell_length_b 12.385(3)
_cell_length_c 21.774(5)
_cell_measurement_reflns_used 894
_cell_measurement_temperature 293(2)
_cell_measurement_theta_max 26
_cell_measurement_theta_min 1.9
_cell_volume 1298.3(5)
_computing_cell_refinement 'SAINT (Bruker, 2000)'
_computing_data_collection 'SMART (Bruker, 2000)'
_computing_data_reduction SAINT
_computing_molecular_graphics 'SHELXTL (Bruker, 1997)'
_computing_publication_material
;
SHELXTL, PARST (Nardelli, 1995) and PLATON (Spek, 2003)
;
_computing_structure_refinement 'SHELXL97 (Sheldrick, 1997)'
_computing_structure_solution 'SHELXS97 (Sheldrick, 1997)'
_diffrn_ambient_temperature 293(2)
_diffrn_measured_fraction_theta_full 0.998
_diffrn_measured_fraction_theta_max 0.998
_diffrn_measurement_device_type 'Bruker SMART APEX CCD'
_diffrn_measurement_method \w
_diffrn_radiation_monochromator graphite
_diffrn_radiation_source 'fine-focus sealed tube'
_diffrn_radiation_type MoK\a
_diffrn_radiation_wavelength 0.71073
_diffrn_reflns_av_R_equivalents 0.0177
_diffrn_reflns_av_sigmaI/netI 0.0211
_diffrn_reflns_limit_h_max 3
_diffrn_reflns_limit_h_min -6
_diffrn_reflns_limit_k_max 14
_diffrn_reflns_limit_k_min -15
_diffrn_reflns_limit_l_max 26
_diffrn_reflns_limit_l_min -26
_diffrn_reflns_number 7048
_diffrn_reflns_theta_full 26.00
_diffrn_reflns_theta_max 26.00
_diffrn_reflns_theta_min 1.90
_diffrn_standards_number 0
_exptl_absorpt_coefficient_mu 0.254
_exptl_absorpt_correction_T_max 0.8923
_exptl_absorpt_correction_T_min 0.8816
_exptl_absorpt_correction_type multi-scan
_exptl_absorpt_process_details '(SADABS; Bruker, 2000)'
_exptl_crystal_colour 'light yellow'
_exptl_crystal_density_diffrn 1.367
_exptl_crystal_density_method 'not measured'
_exptl_crystal_description block
_exptl_crystal_F_000 560
_exptl_crystal_size_max 0.51
_exptl_crystal_size_mid 0.50
_exptl_crystal_size_min 0.46
_refine_diff_density_max 0.229
_refine_diff_density_min -0.158
_refine_ls_extinction_method none
_refine_ls_goodness_of_fit_ref 1.028
_refine_ls_hydrogen_treatment constr
_refine_ls_matrix_type full
_refine_ls_number_parameters 164
_refine_ls_number_reflns 2540
_refine_ls_number_restraints 0
_refine_ls_restrained_S_all 1.028
_refine_ls_R_factor_all 0.0585
_refine_ls_R_factor_gt 0.0431
_refine_ls_shift/su_max 0.000
_refine_ls_shift/su_mean 0.000
_refine_ls_structure_factor_coef Fsqd
_refine_ls_weighting_details 'calc w=1/[\s^2^(Fo^2^)+(0.0696P)^2^+0.2521P] where P=(Fo^2^+2Fc^2^)/3'
_refine_ls_weighting_scheme calc
_refine_ls_wR_factor_gt 0.1170
_refine_ls_wR_factor_ref 0.1282
_reflns_number_gt 1933
_reflns_number_total 2540
_reflns_threshold_expression I>2\s(I)
_cod_data_source_file bi2219.cif
_cod_data_source_block I
_cod_original_sg_symbol_H-M 'P 21/c'
_cod_database_code 2214981
_cod_database_fobs_code 2214981

loop_
_symmetry_equiv_pos_as_xyz
'x, y, z'
'-x, y+1/2, -z+1/2'
'-x, -y, -z'
'x, -y-1/2, z-1/2'

loop_
_atom_site_type_symbol
_atom_site_label
_atom_site_fract_x
_atom_site_fract_y
_atom_site_fract_z
_atom_site_U_iso_or_equiv
_atom_site_adp_type
_atom_site_calc_flag
_atom_site_refinement_flags
_atom_site_occupancy
S S1 0.82531(12) -0.85936(4) -0.46315(2) 0.0606(2) Uani d . 1
O O1 0.5256(3) -1.15131(11) -0.36784(8) 0.0678(4) Uani d . 1
O O2 -0.0653(4) -0.61661(16) -0.22970(9) 0.0912(6) Uani d . 1
O O3 0.1567(5) -0.50150(15) -0.27592(10) 0.1057(7) Uani d . 1
N N1 0.7852(3) -1.06019(12) -0.42783(7) 0.0538(4) Uani d . 1
H H1A 0.9045 -1.0698 -0.4517 0.065 Uiso d R 1
N N2 0.5553(3) -0.93999(12) -0.37607(7) 0.0535(4) Uani d . 1
H H2A 0.5099 -0.9994 -0.3602 0.064 Uiso d R 1
N N3 0.0939(4) -0.59385(17) -0.26469(9) 0.0716(5) Uani d . 1
C C1 0.8042(7) -1.4546(2) -0.43218(16) 0.1014(10) Uani d . 1
H H1B 0.6911 -1.5166 -0.4282 0.152 Uiso calc R 1
H H1C 0.9840 -1.4639 -0.4063 0.152 Uiso calc R 1
H H1D 0.8242 -1.4469 -0.4750 0.152 Uiso calc R 1
C C2 0.6687(6) -1.35530(18) -0.41193(14) 0.0844(8) Uani d . 1
H H2B 0.4791 -1.3512 -0.4347 0.101 Uiso calc R 1
H H2C 0.6622 -1.3613 -0.3678 0.101 Uiso calc R 1
C C3 0.8166(5) -1.25460(17) -0.42254(12) 0.0687(6) Uani d . 1
H H3A 0.8229 -1.2495 -0.4667 0.082 Uiso calc R 1
H H3B 1.0066 -1.2599 -0.4001 0.082 Uiso calc R 1
C C4 0.6927(4) -1.15281(16) -0.40304(10) 0.0557(5) Uani d . 1
C C5 0.7122(4) -0.95391(15) -0.41966(8) 0.0478(4) Uani d . 1
C C6 0.4504(4) -0.84770(14) -0.35126(9) 0.0482(4) Uani d . 1
C C7 0.2850(4) -0.86884(16) -0.30707(9) 0.0558(5) Uani d . 1
H H7A 0.2536 -0.9400 -0.2966 0.067 Uiso calc R 1
C C8 0.1682(4) -0.78694(17) -0.27893(9) 0.0598(5) Uani d . 1
H H8A 0.0564 -0.8015 -0.2498 0.072 Uiso calc R 1
C C9 0.2196(4) -0.68234(17) -0.29470(9) 0.0567(5) Uani d . 1
C C10 0.3827(5) -0.65870(16) -0.33746(11) 0.0635(6) Uani d . 1
H H10A 0.4146 -0.5873 -0.3472 0.076 Uiso calc R 1
C C11 0.4999(4) -0.74187(16) -0.36612(10) 0.0611(5) Uani d . 1
H H11A 0.6114 -0.7267 -0.3952 0.073 Uiso calc R 1

loop_
_atom_site_aniso_label
_atom_site_aniso_U_11
_atom_site_aniso_U_22
_atom_site_aniso_U_33
_atom_site_aniso_U_12
_atom_site_aniso_U_13
_atom_site_aniso_U_23
S1 0.0715(4) 0.0573(3) 0.0613(4) 0.0000(2) 0.0338(3) 0.0062(2)
O1 0.0797(11) 0.0556(8) 0.0808(10) -0.0014(7) 0.0480(9) 0.0016(7)
O2 0.0923(13) 0.0943(13) 0.0985(13) 0.0146(10) 0.0478(11) -0.0184(10)
O3 0.1409(18) 0.0634(12) 0.1246(16) 0.0070(11) 0.0552(14) -0.0201(10)
N1 0.0552(10) 0.0537(9) 0.0599(10) -0.0003(7) 0.0298(8) -0.0014(7)
N2 0.0584(10) 0.0490(9) 0.0599(9) -0.0002(7) 0.0285(8) 0.0028(7)
N3 0.0749(13) 0.0690(13) 0.0720(12) 0.0105(10) 0.0166(10) -0.0164(10)
C1 0.127(3) 0.0594(15) 0.131(2) 0.0039(15) 0.058(2) -0.0052(15)
C2 0.105(2) 0.0579(14) 0.105(2) -0.0031(12) 0.0562(17) -0.0037(12)
C3 0.0747(15) 0.0552(12) 0.0860(16) 0.0019(10) 0.0399(12) 0.0003(10)
C4 0.0574(12) 0.0538(11) 0.0607(12) -0.0012(9) 0.0236(10) -0.0002(8)
C5 0.0432(10) 0.0551(11) 0.0473(10) -0.0004(8) 0.0143(8) 0.0000(8)
C6 0.0458(10) 0.0505(10) 0.0510(10) 0.0013(8) 0.0161(8) -0.0015(8)
C7 0.0615(13) 0.0548(11) 0.0571(11) 0.0016(9) 0.0267(10) 0.0043(9)
C8 0.0606(12) 0.0674(13) 0.0564(11) 0.0036(10) 0.0241(10) -0.0014(9)
C9 0.0532(12) 0.0616(12) 0.0567(11) 0.0073(9) 0.0140(9) -0.0097(9)
C10 0.0697(14) 0.0464(11) 0.0781(15) -0.0015(9) 0.0231(12) -0.0017(9)
C11 0.0659(13) 0.0543(11) 0.0716(13) -0.0034(9) 0.0346(11) -0.0003(10)

loop_
_atom_type_symbol
_atom_type_description
_atom_type_scat_dispersion_real
_atom_type_scat_dispersion_imag
_atom_type_scat_source
C C 0.0033 0.0016 'International Tables Vol C Tables 4.2.6.8 and 6.1.1.4'
H H 0.0000 0.0000 'International Tables Vol C Tables 4.2.6.8 and 6.1.1.4'
N N 0.0061 0.0033 'International Tables Vol C Tables 4.2.6.8 and 6.1.1.4'
O O 0.0106 0.0060 'International Tables Vol C Tables 4.2.6.8 and 6.1.1.4'
S S 0.1246 0.1234 'International Tables Vol C Tables 4.2.6.8 and 6.1.1.4'

loop_
_geom_angle_atom_site_label_1
_geom_angle_atom_site_label_2
_geom_angle_atom_site_label_3
_geom_angle
C4 N1 C5 128.95(16)
C4 N1 H1A 115.6
C5 N1 H1A 115.5
C5 N2 C6 132.70(16)
C5 N2 H2A 113.6
C6 N2 H2A 113.7
O2 N3 O3 123.7(2)
O2 N3 C9 118.4(2)
O3 N3 C9 117.9(2)
C2 C1 H1B 109.5
C2 C1 H1C 109.5
H1B C1 H1C 109.5
C2 C1 H1D 109.5
H1B C1 H1D 109.5
H1C C1 H1D 109.5
C3 C2 C1 112.8(2)
C3 C2 H2B 109.0
C1 C2 H2B 109.0
C3 C2 H2C 109.0
C1 C2 H2C 109.0
H2B C2 H2C 107.8
C2 C3 C4 115.40(18)
C2 C3 H3A 108.4
C4 C3 H3A 108.4
C2 C3 H3B 108.4
C4 C3 H3B 108.4
H3A C3 H3B 107.5
O1 C4 N1 122.71(17)
O1 C4 C3 123.12(17)
N1 C4 C3 114.17(17)
N2 C5 N1 114.19(16)
N2 C5 S1 127.48(14)
N1 C5 S1 118.32(13)
C11 C6 C7 119.32(17)
C11 C6 N2 126.15(17)
C7 C6 N2 114.52(16)
C8 C7 C6 121.12(18)
C8 C7 H7A 119.4
C6 C7 H7A 119.4
C7 C8 C9 118.45(19)
C7 C8 H8A 120.8
C9 C8 H8A 120.8
C10 C9 C8 121.95(18)
C10 C9 N3 119.3(2)
C8 C9 N3 118.7(2)
C9 C10 C11 119.49(19)
C9 C10 H10A 120.3
C11 C10 H10A 120.3
C6 C11 C10 119.66(18)
C6 C11 H11A 120.2
C10 C11 H11A 120.2

loop_
_geom_bond_atom_site_label_1
_geom_bond_atom_site_label_2
_geom_bond_distance
S1 C5 1.6646(19)
O1 C4 1.221(2)
O2 N3 1.221(3)
O3 N3 1.221(3)
N1 C4 1.380(2)
N1 C5 1.384(2)
N1 H1A 0.860
N2 C5 1.339(2)
N2 C6 1.402(2)
N2 H2A 0.860
N3 C9 1.469(3)
C1 C2 1.503(3)
C1 H1B 0.960
C1 H1C 0.960
C1 H1D 0.960
C2 C3 1.482(3)
C2 H2B 0.970
C2 H2C 0.970
C3 C4 1.495(3)
C3 H3A 0.970
C3 H3B 0.970
C6 C11 1.382(3)
C6 C7 1.393(3)
C7 C8 1.365(3)
C7 H7A 0.930
C8 C9 1.375(3)
C8 H8A 0.930
C9 C10 1.367(3)
C10 C11 1.383(3)
C10 H10A 0.930
C11 H11A 0.930

loop_
_geom_hbond_atom_site_label_D
_geom_hbond_atom_site_label_H
_geom_hbond_atom_site_label_A
_geom_hbond_site_symmetry_A
_geom_hbond_distance_DH
_geom_hbond_distance_HA
_geom_hbond_distance_DA
_geom_hbond_angle_DHA
_geom_hbond_publ_flag
N2 H2A O1 1_555 0.86 1.89 2.629(2) 143 yes
N1 H1A S1 3_734 0.86 2.62 3.4579(18) 164 yes
C7 H7A O2 2_544 0.93 2.48 3.397(3) 168 yes

loop_
_geom_torsion_atom_site_label_1
_geom_torsion_atom_site_label_2
_geom_torsion_atom_site_label_3
_geom_torsion_atom_site_label_4
_geom_torsion
C1 C2 C3 C4 -179.7(2)
C5 N1 C4 O1 -0.9(4)
C5 N1 C4 C3 179.61(19)
C2 C3 C4 O1 16.9(4)
C2 C3 C4 N1 -163.6(2)
C6 N2 C5 N1 176.16(18)
C6 N2 C5 S1 -3.5(3)
C4 N1 C5 N2 8.5(3)
C4 N1 C5 S1 -171.81(16)
C5 N2 C6 C11 -2.9(3)
C5 N2 C6 C7 178.0(2)
C11 C6 C7 C8 0.9(3)
N2 C6 C7 C8 -179.92(19)
C6 C7 C8 C9 -0.6(3)
C7 C8 C9 C10 0.1(3)
C7 C8 C9 N3 179.85(18)
O2 N3 C9 C10 175.4(2)
O3 N3 C9 C10 -5.2(3)
O2 N3 C9 C8 -4.4(3)
O3 N3 C9 C8 175.1(2)
C8 C9 C10 C11 0.2(3)
N3 C9 C10 C11 -179.57(19)
C7 C6 C11 C10 -0.6(3)
N2 C6 C11 C10 -179.7(2)
C9 C10 C11 C6 0.1(3)

loop_
_cod_related_entry_id
_cod_related_entry_database
_cod_related_entry_code
1 ChemSpider 2628225
